data_2023295
loop_
_publ_author_name
'Harish Kumar, Mahadevaiah'
'Santhosh Kumar, Shivakumar'
'Devarajegowda, Hirehalli Chikkegowda'
'Srinivasa, Hosapalya Thimmaiah'
'Palakshamurthy, Bandrehalli Siddagangaiah'

_publ_section_title
;
 Crystal structure, Hirshfeld surface analysis, and DFT and molecular
 docking studies of 6-cyanonaphthalen-2-yl 4-(benzyloxy)benzoate
;
_journal_coeditor_code WM5736
_journal_issue 11
_journal_name_full 'Acta Crystallographica Section E Crystallographic Communications'
_journal_page_first 1180
_journal_page_last 1185
_journal_paper_doi 10.1107/S2056989024009964
_journal_volume 80
_journal_year 2024
_chemical_formula_iupac 'C25 H17 N O3'
_chemical_formula_moiety 'C25 H17 N O3'
_chemical_formula_sum 'C25 H17 N O3'
_chemical_formula_weight 379.39
_chemical_melting_point 386
_chemical_name_systematic
;
6-Cyanonaphthalen-2-yl 4-(benzyloxy)benzoate
;
_space_group_crystal_system monoclinic
_space_group_IT_number 4
_space_group_name_Hall 'P 2yb'
_space_group_name_H-M_alt 'P 1 21 1'
_symmetry_space_group_name_Hall 'P 2yb'
_atom_sites_solution_hydrogens geom
_atom_sites_solution_primary direct
_atom_sites_solution_secondary difmap
_audit_creation_method SHELXL-2019/3
_cell_angle_alpha 90
_cell_angle_beta 105.1630(10)
_cell_angle_gamma 90
_cell_formula_units_Z 2
_cell_length_a 9.3141(3)
_cell_length_b 6.7593(2)
_cell_length_c 15.3574(5)
_cell_measurement_reflns_used 2709
_cell_measurement_temperature 285(2)
_cell_measurement_theta_max 29.0
_cell_measurement_theta_min 2.9
_cell_volume 933.19(5)
_computing_cell_refinement
;
SAINT (Bruker, 2017)
;
_computing_data_collection
;
APEX2 (Bruker, 2017)
;
_computing_data_reduction
;
SAINT (Bruker, 2017)
;
_computing_molecular_graphics
;
MERCURY (Macrae <i>et al.</i>,  2020)
;
_computing_publication_material
;
publCIF (Westrip, 2010)
;
_computing_structure_refinement
;
SHELXL (Sheldrick, 2015b)
;
_computing_structure_solution
;
<i>SHELXT</i> (Sheldrick, 2015a)
;
_diffrn_ambient_temperature 285(2)
_diffrn_detector_area_resol_mean 0.012
_diffrn_measured_fraction_theta_full 0.992
_diffrn_measured_fraction_theta_max 0.994
_diffrn_measurement_device_type 'Bruker SMART APEXII CCD'
_diffrn_measurement_method '\f and \W scans'
_diffrn_radiation_monochromator Graphite
_diffrn_radiation_type MoK\a
_diffrn_radiation_wavelength 0.71073
_diffrn_reflns_av_R_equivalents 0.0369
_diffrn_reflns_av_unetI/netI 0.0264
_diffrn_reflns_limit_h_max 12
_diffrn_reflns_limit_h_min -12
_diffrn_reflns_limit_k_max 9
_diffrn_reflns_limit_k_min -8
_diffrn_reflns_limit_l_max 21
_diffrn_reflns_limit_l_min -20
_diffrn_reflns_number 26288
_diffrn_reflns_theta_full 25.242
_diffrn_reflns_theta_max 29.107
_diffrn_reflns_theta_min 2.941
_diffrn_source 'fine-focus sealed tube'
_exptl_absorpt_coefficient_mu 0.089
_exptl_absorpt_correction_T_max 0.975
_exptl_absorpt_correction_T_min 0.966
_exptl_absorpt_correction_type multi-scan
_exptl_absorpt_process_details
;
(<i>SADABS</i>; Krause <i>et al.</i>,  2015)
;
_exptl_crystal_colour colourless
_exptl_crystal_density_diffrn 1.350
_exptl_crystal_description prism
_exptl_crystal_F_000 396
_exptl_crystal_size_max 0.420
_exptl_crystal_size_mid 0.310
_exptl_crystal_size_min 0.270
_refine_diff_density_max 0.184
_refine_diff_density_min -0.263
_refine_ls_abs_structure_details
;
Flack <i>x</i> determined using 1567 quotients
[(<i>I</i>^+^)-(<i>I</i>^-^)]/[(<i>I</i>^+^)+(<i>I</i>^-^)]
(Parsons <i>et al.</i>,  2013)
;
_refine_ls_abs_structure_Flack 0.0(3)
_refine_ls_extinction_method none
_refine_ls_goodness_of_fit_ref 1.113
_refine_ls_hydrogen_treatment constr
_refine_ls_matrix_type full
_refine_ls_number_constraints 0.012
_refine_ls_number_parameters 262
_refine_ls_number_reflns 4790
_refine_ls_number_restraints 1
_refine_ls_restrained_S_all 1.113
_refine_ls_R_factor_all 0.0557
_refine_ls_R_factor_gt 0.0486
_refine_ls_shift/su_max 0.000
_refine_ls_shift/su_mean 0.000
_refine_ls_structure_factor_coef Fsqd
_refine_ls_weighting_details 'w=1/[\s^2^(Fo^2^)+(0.0503P)^2^+0.1406P] where P=(Fo^2^+2Fc^2^)/3'
_refine_ls_weighting_scheme calc
_refine_ls_wR_factor_gt 0.1085
_refine_ls_wR_factor_ref 0.1119
_reflns_number_gt 4314
_reflns_number_total 4790
_reflns_threshold_expression 'I > 2\s(I)'
_cod_data_source_file wm5736.cif
_cod_data_source_block I
_cod_depositor_comments 'Adding full bibliography for 2023295.cif.'
_cod_original_sg_symbol_H-M 'P 21'
_cod_database_code 2023295
_shelx_space_group_comment
;
The symmetry employed for this shelxl refinement is uniquely defined
by the following loop, which should always be used as a source of
symmetry information in preference to the above space-group names.
They are only intended as comments.
;
_shelx_estimated_absorpt_t_min 0.964
_shelx_estimated_absorpt_t_max 0.976

loop_
_space_group_symop_operation_xyz
'x, y, z'
'-x, y+1/2, -z'

loop_
_atom_site_type_symbol
_atom_site_label
_atom_site_fract_x
_atom_site_fract_y
_atom_site_fract_z
_atom_site_U_iso_or_equiv
_atom_site_adp_type
_atom_site_calc_flag
_atom_site_occupancy
_atom_site_disorder_assembly
_atom_site_disorder_group
O O1 0.6200(2) 0.4858(3) 0.73167(12) 0.0472(5) Uani d 1 . .
O O2 0.8441(2) 0.3738(3) 0.48087(11) 0.0429(4) Uani d 1 . .
O O3 0.7449(2) 0.0904(3) 0.41447(13) 0.0562(5) Uani d 1 . .
N N1 1.0966(4) 0.8151(5) -0.00409(19) 0.0720(8) Uani d 1 . .
C C20 0.5314(3) 0.6692(4) 0.84087(16) 0.0404(5) Uani d 1 . .
C C25 0.4012(3) 0.7744(5) 0.82984(18) 0.0484(6) Uani d 1 . .
H H25 0.314701 0.729814 0.789327 0.058 Uiso calc 1 . .
C C24 0.3981(3) 0.9466(5) 0.8788(2) 0.0545(7) Uani d 1 . .
H H24 0.309367 1.015313 0.871917 0.065 Uiso calc 1 . .
C C23 0.5259(4) 1.0150(5) 0.93713(17) 0.0519(7) Uani d 1 . .
H H23 0.524380 1.130395 0.969887 0.062 Uiso calc 1 . .
C C22 0.6562(3) 0.9121(5) 0.94689(19) 0.0559(7) Uani d 1 . .
H H22 0.743250 0.959386 0.985945 0.067 Uiso calc 1 . .
C C21 0.6599(3) 0.7402(5) 0.8998(2) 0.0510(7) Uani d 1 . .
H H21 0.748828 0.671363 0.907589 0.061 Uiso calc 1 . .
C C19 0.5315(3) 0.4734(4) 0.7946(2) 0.0522(7) Uani d 1 . .
H H19A 0.571340 0.372032 0.839136 0.063 Uiso calc 1 . .
H H19B 0.430467 0.436973 0.763393 0.063 Uiso calc 1 . .
C C15 0.6204(3) 0.3220(4) 0.67884(16) 0.0369(5) Uani d 1 . .
C C14 0.6894(3) 0.3444(4) 0.60972(16) 0.0362(5) Uani d 1 . .
H H14 0.733653 0.464269 0.602097 0.043 Uiso calc 1 . .
C C13 0.6925(2) 0.1874(4) 0.55184(15) 0.0348(5) Uani d 1 . .
C C18 0.6267(3) 0.0076(4) 0.56294(16) 0.0413(5) Uani d 1 . .
H H18 0.627027 -0.096681 0.523488 0.050 Uiso calc 1 . .
C C17 0.5613(3) -0.0141(4) 0.63296(18) 0.0473(6) Uani d 1 . .
H H17 0.519366 -0.135115 0.641378 0.057 Uiso calc 1 . .
C C16 0.5568(3) 0.1408(4) 0.69109(18) 0.0441(6) Uani d 1 . .
H H16 0.511664 0.124155 0.737942 0.053 Uiso calc 1 . .
C C12 0.7611(3) 0.2051(4) 0.47543(16) 0.0387(5) Uani d 1 . .
C C1 0.9033(3) 0.4198(4) 0.40816(15) 0.0369(5) Uani d 1 . .
C C10 0.9968(3) 0.2840(4) 0.37968(16) 0.0400(5) Uani d 1 . .
H H10 1.020892 0.163273 0.408940 0.048 Uiso calc 1 . .
C C9 1.0511(3) 0.3335(4) 0.30832(16) 0.0377(5) Uani d 1 . .
H H9 1.112080 0.244941 0.288451 0.045 Uiso calc 1 . .
C C8 1.0162(2) 0.5176(4) 0.26402(14) 0.0338(5) Uani d 1 . .
C C3 0.9284(2) 0.6563(3) 0.29738(15) 0.0342(5) Uani d 1 . .
C C2 0.8722(3) 0.6006(4) 0.37101(16) 0.0386(5) Uani d 1 . .
H H2 0.814018 0.688432 0.393638 0.046 Uiso calc 1 . .
C C7 1.0641(3) 0.5664(4) 0.18674(16) 0.0391(5) Uani d 1 . .
H H7 1.121836 0.477536 0.164345 0.047 Uiso calc 1 . .
C C4 0.8978(3) 0.8423(4) 0.25446(17) 0.0419(5) Uani d 1 . .
H H4 0.845363 0.936274 0.277969 0.050 Uiso calc 1 . .
C C5 0.9433(3) 0.8867(4) 0.17954(17) 0.0435(6) Uani d 1 . .
H H5 0.920636 1.008990 0.151554 0.052 Uiso calc 1 . .
C C6 1.0253(3) 0.7458(4) 0.14457(16) 0.0403(5) Uani d 1 . .
C C11 1.0668(3) 0.7861(4) 0.06199(19) 0.0496(6) Uani d 1 . .

loop_
_atom_site_aniso_label
_atom_site_aniso_U_11
_atom_site_aniso_U_22
_atom_site_aniso_U_33
_atom_site_aniso_U_12
_atom_site_aniso_U_13
_atom_site_aniso_U_23
O1 0.0643(11) 0.0366(10) 0.0515(10) -0.0114(8) 0.0341(9) -0.0087(8)
O2 0.0574(10) 0.0396(10) 0.0374(9) -0.0067(8) 0.0224(8) -0.0056(7)
O3 0.0713(13) 0.0535(12) 0.0519(11) -0.0164(10) 0.0305(10) -0.0191(10)
N1 0.097(2) 0.070(2) 0.0591(15) 0.0155(17) 0.0381(15) 0.0228(14)
C20 0.0513(14) 0.0390(13) 0.0384(12) -0.0067(11) 0.0251(10) -0.0015(10)
C25 0.0464(14) 0.0527(17) 0.0452(14) -0.0026(12) 0.0104(11) -0.0016(12)
C24 0.0602(17) 0.0483(17) 0.0603(17) 0.0132(13) 0.0250(14) 0.0054(13)
C23 0.082(2) 0.0397(14) 0.0416(13) -0.0051(14) 0.0290(13) -0.0055(11)
C22 0.0584(17) 0.0583(18) 0.0483(15) -0.0152(15) 0.0093(13) -0.0055(13)
C21 0.0429(13) 0.0525(17) 0.0608(16) -0.0015(12) 0.0193(12) -0.0012(13)
C19 0.0694(18) 0.0414(16) 0.0587(16) -0.0104(13) 0.0396(14) -0.0078(12)
C15 0.0416(12) 0.0332(12) 0.0376(11) -0.0022(9) 0.0135(10) -0.0029(9)
C14 0.0411(12) 0.0320(12) 0.0370(11) -0.0026(9) 0.0130(9) 0.0010(9)
C13 0.0360(11) 0.0375(13) 0.0310(10) 0.0004(9) 0.0086(8) 0.0000(9)
C18 0.0466(13) 0.0359(13) 0.0413(12) -0.0042(11) 0.0113(10) -0.0070(10)
C17 0.0545(14) 0.0364(14) 0.0532(14) -0.0126(12) 0.0181(12) -0.0017(11)
C16 0.0517(14) 0.0433(15) 0.0422(13) -0.0091(11) 0.0210(11) -0.0009(10)
C12 0.0416(12) 0.0394(13) 0.0355(11) -0.0010(10) 0.0110(9) -0.0025(10)
C1 0.0422(12) 0.0380(13) 0.0329(11) -0.0050(10) 0.0138(9) -0.0054(9)
C10 0.0470(13) 0.0340(12) 0.0395(12) 0.0020(10) 0.0123(10) 0.0035(10)
C9 0.0425(12) 0.0342(12) 0.0386(11) 0.0037(10) 0.0145(10) -0.0037(9)
C8 0.0338(10) 0.0347(12) 0.0322(10) -0.0009(9) 0.0076(8) -0.0033(9)
C3 0.0372(11) 0.0304(11) 0.0339(11) 0.0000(9) 0.0072(9) -0.0063(9)
C2 0.0436(13) 0.0362(13) 0.0379(11) 0.0007(10) 0.0140(10) -0.0079(10)
C7 0.0423(12) 0.0385(13) 0.0382(11) 0.0017(10) 0.0132(10) -0.0032(10)
C4 0.0504(13) 0.0319(13) 0.0446(13) 0.0043(10) 0.0143(11) -0.0043(10)
C5 0.0542(14) 0.0316(13) 0.0423(12) 0.0022(11) 0.0082(11) 0.0040(10)
C6 0.0450(13) 0.0411(14) 0.0344(11) -0.0049(11) 0.0096(10) 0.0012(10)
C11 0.0583(16) 0.0443(15) 0.0469(14) 0.0027(12) 0.0149(12) 0.0083(12)

loop_
_atom_type_symbol
_atom_type_description
_atom_type_scat_dispersion_real
_atom_type_scat_dispersion_imag
_atom_type_scat_source
C C 0.0033 0.0016 'International Tables Vol C Tables 4.2.6.8 and 6.1.1.4'
H H 0.0000 0.0000 'International Tables Vol C Tables 4.2.6.8 and 6.1.1.4'
N N 0.0061 0.0033 'International Tables Vol C Tables 4.2.6.8 and 6.1.1.4'
O O 0.0106 0.0060 'International Tables Vol C Tables 4.2.6.8 and 6.1.1.4'

loop_
_geom_angle_atom_site_label_1
_geom_angle_atom_site_label_2
_geom_angle_atom_site_label_3
_geom_angle_site_symmetry_1
_geom_angle_site_symmetry_3
_geom_angle
_geom_angle_publ_flag
C15 O1 C19 . . 116.41(19) ?
C12 O2 C1 . . 118.01(18) ?
C25 C20 C21 . . 119.0(3) ?
C25 C20 C19 . . 120.4(3) ?
C21 C20 C19 . . 120.5(3) ?
C20 C25 C24 . . 120.5(3) ?
C20 C25 H25 . . 119.7 ?
C24 C25 H25 . . 119.7 ?
C23 C24 C25 . . 120.0(3) ?
C23 C24 H24 . . 120.0 ?
C25 C24 H24 . . 120.0 ?
C24 C23 C22 . . 119.5(3) ?
C24 C23 H23 . . 120.3 ?
C22 C23 H23 . . 120.3 ?
C23 C22 C21 . . 121.0(3) ?
C23 C22 H22 . . 119.5 ?
C21 C22 H22 . . 119.5 ?
C22 C21 C20 . . 120.1(3) ?
C22 C21 H21 . . 120.0 ?
C20 C21 H21 . . 120.0 ?
O1 C19 C20 . . 109.9(2) ?
O1 C19 H19A . . 109.7 ?
C20 C19 H19A . . 109.7 ?
O1 C19 H19B . . 109.7 ?
C20 C19 H19B . . 109.7 ?
H19A C19 H19B . . 108.2 ?
O1 C15 C14 . . 116.0(2) ?
O1 C15 C16 . . 124.1(2) ?
C14 C15 C16 . . 119.9(2) ?
C15 C14 C13 . . 119.9(2) ?
C15 C14 H14 . . 120.1 ?
C13 C14 H14 . . 120.1 ?
C14 C13 C18 . . 120.4(2) ?
C14 C13 C12 . . 122.0(2) ?
C18 C13 C12 . . 117.6(2) ?
C17 C18 C13 . . 119.2(2) ?
C17 C18 H18 . . 120.4 ?
C13 C18 H18 . . 120.4 ?
C18 C17 C16 . . 121.2(2) ?
C18 C17 H17 . . 119.4 ?
C16 C17 H17 . . 119.4 ?
C17 C16 C15 . . 119.4(2) ?
C17 C16 H16 . . 120.3 ?
C15 C16 H16 . . 120.3 ?
O3 C12 O2 . 1 122.9(2) ?
O3 C12 O2 . . 122.9(2) ?
O3 C12 C13 . . 125.2(2) ?
O2 C12 C13 1 . 111.91(19) ?
O2 C12 C13 . . 111.91(19) ?
C2 C1 O2 . 1 116.9(2) ?
C2 C1 O2 . . 116.9(2) ?
C2 C1 C10 . . 122.7(2) ?
O2 C1 C10 1 . 120.3(2) ?
O2 C1 C10 . . 120.3(2) ?
C9 C10 C1 . . 118.5(2) ?
C9 C10 H10 . . 120.7 ?
C1 C10 H10 . . 120.7 ?
C10 C9 C8 . . 121.1(2) ?
C10 C9 H9 . . 119.5 ?
C8 C9 H9 . . 119.5 ?
C7 C8 C9 . . 121.7(2) ?
C7 C8 C3 . . 119.1(2) ?
C9 C8 C3 . . 119.2(2) ?
C4 C3 C2 . . 122.5(2) ?
C4 C3 C8 . . 118.8(2) ?
C2 C3 C8 . . 118.6(2) ?
C1 C2 C3 . . 119.7(2) ?
C1 C2 H2 . . 120.1 ?
C3 C2 H2 . . 120.1 ?
C6 C7 C8 . . 119.9(2) ?
C6 C7 H7 . . 120.0 ?
C8 C7 H7 . . 120.0 ?
C5 C4 C3 . . 121.4(2) ?
C5 C4 H4 . . 119.3 ?
C3 C4 H4 . . 119.3 ?
C4 C5 C6 . . 119.5(2) ?
C4 C5 H5 . . 120.3 ?
C6 C5 H5 . . 120.3 ?
C7 C6 C5 . . 121.1(2) ?
C7 C6 C11 . . 118.8(2) ?
C5 C6 C11 . . 120.1(2) ?
N1 C11 C6 . . 178.3(3) ?

loop_
_geom_bond_atom_site_label_1
_geom_bond_atom_site_label_2
_geom_bond_site_symmetry_2
_geom_bond_distance
_geom_bond_publ_flag
O1 C15 . 1.373(3) ?
O1 C19 . 1.427(3) ?
O2 C12 . 1.368(3) ?
O2 C1 . 1.404(3) ?
O3 C12 . 1.194(3) ?
N1 C11 . 1.137(4) ?
C20 C25 . 1.378(4) ?
C20 C21 . 1.384(4) ?
C20 C19 . 1.502(4) ?
C25 C24 . 1.390(4) ?
C25 H25 . 0.9300 ?
C24 C23 . 1.369(4) ?
C24 H24 . 0.9300 ?
C23 C22 . 1.373(4) ?
C23 H23 . 0.9300 ?
C22 C21 . 1.374(4) ?
C22 H22 . 0.9300 ?
C21 H21 . 0.9300 ?
C19 H19A . 0.9700 ?
C19 H19B . 0.9700 ?
C15 C14 . 1.386(3) ?
C15 C16 . 1.395(4) ?
C14 C13 . 1.389(3) ?
C14 H14 . 0.9300 ?
C13 C18 . 1.391(4) ?
C13 C12 . 1.481(3) ?
C18 C17 . 1.375(3) ?
C18 H18 . 0.9300 ?
C17 C16 . 1.384(4) ?
C17 H17 . 0.9300 ?
C16 H16 . 0.9300 ?
C1 C2 . 1.348(4) ?
C1 C10 . 1.412(3) ?
C10 C9 . 1.363(3) ?
C10 H10 . 0.9300 ?
C9 C8 . 1.415(3) ?
C9 H9 . 0.9300 ?
C8 C7 . 1.412(3) ?
C8 C3 . 1.424(3) ?
C3 C4 . 1.413(3) ?
C3 C2 . 1.416(3) ?
C2 H2 . 0.9300 ?
C7 C6 . 1.378(4) ?
C7 H7 . 0.9300 ?
C4 C5 . 1.360(4) ?
C4 H4 . 0.9300 ?
C5 C6 . 1.412(4) ?
C5 H5 . 0.9300 ?
C6 C11 . 1.445(4) ?

loop_
_geom_hbond_atom_site_label_D
_geom_hbond_atom_site_label_H
_geom_hbond_atom_site_label_A
_geom_hbond_site_symmetry_A
_geom_hbond_distance_DH
_geom_hbond_distance_HA
_geom_hbond_distance_DA
_geom_hbond_angle_DHA
_geom_hbond_publ_flag
C10 H10 O2 2_746 0.93 2.68 3.579(3) 163.9 yes
C16 H16 Cg4 1_545 0.93 2.97 3.711(3) 138 y
C23 H23 Cg4 2_655 0.93 2.76 3.611(3) 153 y
C24 H24 Cg2 2_656 0.93 2.98 3.858(3) 159 y

loop_
_geom_torsion_atom_site_label_1
_geom_torsion_atom_site_label_2
_geom_torsion_atom_site_label_3
_geom_torsion_atom_site_label_4
_geom_torsion_site_symmetry_1
_geom_torsion_site_symmetry_2
_geom_torsion_site_symmetry_3
_geom_torsion_site_symmetry_4
_geom_torsion
_geom_torsion_publ_flag
C21 C20 C25 C24 . . . . -1.5(4) ?
C19 C20 C25 C24 . . . . 174.2(2) ?
C20 C25 C24 C23 . . . . 1.3(4) ?
C25 C24 C23 C22 . . . . -0.2(4) ?
C24 C23 C22 C21 . . . . -0.8(4) ?
C23 C22 C21 C20 . . . . 0.6(4) ?
C25 C20 C21 C22 . . . . 0.5(4) ?
C19 C20 C21 C22 . . . . -175.1(2) ?
C15 O1 C19 C20 . . . . -174.8(2) ?
C25 C20 C19 O1 . . . . 116.3(3) ?
C21 C20 C19 O1 . . . . -68.1(3) ?
C19 O1 C15 C14 . . . . 171.5(2) ?
C19 O1 C15 C16 . . . . -8.5(4) ?
O1 C15 C14 C13 . . . . -178.7(2) ?
C16 C15 C14 C13 . . . . 1.2(3) ?
C15 C14 C13 C18 . . . . -0.1(3) ?
C15 C14 C13 C12 . . . . 178.3(2) ?
C14 C13 C18 C17 . . . . -1.3(4) ?
C12 C13 C18 C17 . . . . -179.7(2) ?
C13 C18 C17 C16 . . . . 1.5(4) ?
C18 C17 C16 C15 . . . . -0.4(4) ?
O1 C15 C16 C17 . . . . 178.9(2) ?
C14 C15 C16 C17 . . . . -1.0(4) ?
O2 O2 C12 O3 1 . . . 0.00(4) ?
C1 O2 C12 O3 . . . . 4.7(4) ?
C1 O2 C12 O2 . . . 1 0E1(10) ?
O2 O2 C12 C13 1 . . . 0.00(7) ?
C1 O2 C12 C13 . . . . -173.7(2) ?
C14 C13 C12 O3 . . . . -166.0(3) ?
C18 C13 C12 O3 . . . . 12.5(4) ?
C14 C13 C12 O2 . . . 1 12.4(3) ?
C18 C13 C12 O2 . . . 1 -169.2(2) ?
C14 C13 C12 O2 . . . . 12.4(3) ?
C18 C13 C12 O2 . . . . -169.2(2) ?
O2 O2 C1 C2 1 . . . 0.0(4) ?
C12 O2 C1 C2 . . . . 125.9(2) ?
C12 O2 C1 O2 . . . 1 0E1(10) ?
O2 O2 C1 C10 1 . . . 0.0(4) ?
C12 O2 C1 C10 . . . . -57.1(3) ?
C2 C1 C10 C9 . . . . -3.8(4) ?
O2 C1 C10 C9 1 . . . 179.5(2) ?
O2 C1 C10 C9 . . . . 179.5(2) ?
C1 C10 C9 C8 . . . . 0.6(4) ?
C10 C9 C8 C7 . . . . -176.2(2) ?
C10 C9 C8 C3 . . . . 2.9(3) ?
C7 C8 C3 C4 . . . . -2.8(3) ?
C9 C8 C3 C4 . . . . 178.1(2) ?
C7 C8 C3 C2 . . . . 175.6(2) ?
C9 C8 C3 C2 . . . . -3.4(3) ?
O2 C1 C2 C3 1 . . . -179.9(2) ?
O2 C1 C2 C3 . . . . -179.9(2) ?
C10 C1 C2 C3 . . . . 3.2(4) ?
C4 C3 C2 C1 . . . . 178.9(2) ?
C8 C3 C2 C1 . . . . 0.5(3) ?
C9 C8 C7 C6 . . . . 178.8(2) ?
C3 C8 C7 C6 . . . . -0.3(3) ?
C2 C3 C4 C5 . . . . -174.8(2) ?
C8 C3 C4 C5 . . . . 3.6(3) ?
C3 C4 C5 C6 . . . . -1.2(4) ?
C8 C7 C6 C5 . . . . 2.8(4) ?
C8 C7 C6 C11 . . . . -175.6(2) ?
C4 C5 C6 C7 . . . . -2.1(4) ?
C4 C5 C6 C11 . . . . 176.3(2) ?
